data_4303736
loop_
_publ_author_name
'Haisheng Lin'
'Xiaomeng Wu'
'Paul A. Maggard'

_publ_section_title
;
Ligand-Based Modification of the Structures and Optical Properties of New
Silver(I)-Rhenate(VII) Oxide/Organic Hybrid Solids
;
_journal_name_full 'Inorganic Chemistry'
_journal_page_first 11265
_journal_page_last 11276
_journal_paper_doi 10.1021/ic901749r
_journal_volume 48
_journal_year 2009
_chemical_formula_moiety 'C12 H10 Ag N2 O4, O4 Re, H2 O '
_chemical_formula_sum 'C12 H12 Ag N2 O9 Re'
_chemical_formula_weight 622.32
_chemical_name_systematic ?
_space_group_IT_number 14
_symmetry_cell_setting monoclinic
_symmetry_space_group_name_Hall '-P 2ybc'
_symmetry_space_group_name_H-M 'P 1 21/c 1'
_cell_angle_alpha 90.0
_cell_angle_beta 105.664(5)
_cell_angle_gamma 90.0
_cell_formula_units_Z 4
_cell_length_a 7.3679(7)
_cell_length_b 26.197(2)
_cell_length_c 9.0160(9)
_cell_measurement_reflns_used 8000
_cell_measurement_temperature 223
_cell_measurement_theta_max 29.24
_cell_measurement_theta_min 2.47
_cell_volume 1675.6(3)
_computing_cell_refinement SAINT+
_computing_data_collection Apex2
_computing_data_reduction SAINT+
_computing_molecular_graphics NRCVAX
_computing_publication_material 'NRCVAX TABLES Jan 94 Version'
_computing_structure_refinement 'NRCVAX LSTSQ'
_computing_structure_solution SIR92
_diffrn_ambient_temperature 223
_diffrn_measured_fraction_theta_full 0.997
_diffrn_measured_fraction_theta_max 31.35
_diffrn_measurement_device 'Bruker-Nonius X8 Apex2'
_diffrn_measurement_method 'omega and phi scans'
_diffrn_radiation_monochromator graphite
_diffrn_radiation_source 'xray tube'
_diffrn_radiation_type 'Molybdenum K\a'
_diffrn_radiation_wavelength .71073
_diffrn_reflns_av_R_equivalents .039
_diffrn_reflns_limit_h_max 10
_diffrn_reflns_limit_h_min -10
_diffrn_reflns_limit_k_max 38
_diffrn_reflns_limit_k_min 0
_diffrn_reflns_limit_l_max 13
_diffrn_reflns_limit_l_min 0
_diffrn_reflns_number 92852
_diffrn_reflns_theta_full 31.35
_diffrn_reflns_theta_max 31.35
_diffrn_reflns_theta_min 2.00
_diffrn_standards_decay_% 3.5
_diffrn_standards_interval_count 80
_diffrn_standards_interval_time 0.5
_diffrn_standards_number 3
_exptl_absorpt_coefficient_mu 8.436
_exptl_absorpt_correction_T_max 1.0000
_exptl_absorpt_correction_T_min 0.7943
_exptl_absorpt_correction_type empirical
_exptl_absorpt_process_details SADABS
_exptl_crystal_colour colorless
_exptl_crystal_density_diffrn 2.467
_exptl_crystal_description rods
_exptl_crystal_F_000 1168.0
_exptl_crystal_size_max .12
_exptl_crystal_size_mid .11
_exptl_crystal_size_min .08
_refine_diff_density_max 1.71
_refine_diff_density_min -1.85
_refine_ls_extinction_coef 0.15(3)
_refine_ls_extinction_method Larson
_refine_ls_goodness_of_fit_ref 1.27
_refine_ls_hydrogen_treatment constr
_refine_ls_matrix_type full
_refine_ls_number_parameters 227
_refine_ls_number_reflns 4844
_refine_ls_number_restraints 0
_refine_ls_R_factor_all .044
_refine_ls_R_factor_gt .037
_refine_ls_shift/su_max .000
_refine_ls_structure_factor_coef F
_refine_ls_weighting_details '1/(\s^2^(F)+ .0005F^2^) '
_refine_ls_weighting_scheme sigma
_refine_ls_wR_factor_gt .044
_refine_ls_wR_factor_ref .045
_reflns_number_gt 4852
_reflns_number_total 5506
_reflns_threshold_expression 'Inet > 1.0\s(Inet)'
_cod_data_source_file ic901749r_si_002_3.cif
_cod_data_source_block 3
_cod_original_sg_symbol_H-M 'P 21/c'
_cod_original_formula_sum 'C12 H12 Ag N2 O9 Re '
_cod_database_code 4303736
_cod_depositor_comments
;
 Changing the _atom_site_occupancy data item value from '.' to '1'
 for all fully occupied atom sites.

 Antanas Vaitkus,
 2017-01-27
;

loop_
_symmetry_equiv_pos_as_xyz
x,y,z
-x,-y,-z
-x,1/2+y,1/2-z
x,1/2-y,1/2+z

loop_
_atom_site_label
_atom_site_fract_x
_atom_site_fract_y
_atom_site_fract_z
_atom_site_U_iso_or_equiv
_atom_site_adp_type
_atom_site_calc_flag
_atom_site_refinement_flags
_atom_site_type_symbol
_atom_site_occupancy
Ag1 .72394(6) .017275(12) .48858(5) .03909(20) Uani ? . Ag 1
N1 .6689(5) .09612(13) .4550(4) .0306(19) Uani ? . N 1
N2 .8145(5) -.05930(13) .5317(5) .0302(18) Uani ? . N 1
C1 .5651(6) .11418(15) .3171(5) .032(2) Uani ? . C 1
C2 .5344(6) .16517(16) .2903(5) .032(2) Uani ? . C 1
C3 .6140(6) .20051(15) .4028(5) .0244(17) Uani ? . C 1
C4 .7207(6) .18235(14) .5435(4) .0267(18) Uani ? . C 1
C5 .7427(7) .13033(15) .5658(5) .031(2) Uani ? . C 1
C6 .5798(6) .25629(15) .3650(5) .0276(19) Uani ? . C 1
C7 .9018(7) -.07557(16) .6733(5) .036(2) Uani ? . C 1
C8 .9400(6) -.12690(16) .7084(5) .032(2) Uani ? . C 1
C9 .8852(5) -.16290(14) .5904(4) .0239(18) Uani ? . C 1
C10 .7994(6) -.14558(15) .4430(5) .033(2) Uani ? . C 1
C11 .7680(7) -.09361(16) .4181(5) .034(2) Uani ? . C 1
C12 .9232(6) -.21809(15) .6306(5) .0275(18) Uani ? . C 1
O1 .4629(5) .26881(12) .2459(4) .0408(17) Uani ? . O 1
O2 .6786(6) .29070(13) .4654(5) .054(2) Uani ? . O 1
O3 1.0368(5) -.22985(12) .7551(4) .0423(17) Uani ? . O 1
O4 .8297(6) -.25287(14) .5320(5) .052(2) Uani ? . O 1
Re1 .30336(2) .958367(6) .07188(2) .03048(10) Uani ? . Re 1
O5 .2904(5) .99580(16) -.0861(5) .055(2) Uani ? . O 1
O6 .3963(6) .99161(14) .2402(5) .050(2) Uani ? . O 1
O7 .0810(5) .93862(17) .0682(5) .061(3) Uani ? . O 1
O8 .4354(5) .90455(12) .0664(4) .0441(18) Uani ? . O 1
H1 .512 .090 .236 .0412 Uiso ? . H 1
H2 .456 .177 .193 .0402 Uiso ? . H 1
H2a .652 .321 .430 .0616 Uiso ? . H .500
H2a' .772 .281 .541 .0616 Uiso ? . H .500
H4 .777 .206 .625 .0351 Uiso ? . H 1
H4a .843 -.284 .560 .0598 Uiso ? . H .500
H4a' .754 -.237 .458 .0598 Uiso ? . H .500
H5 .813 .118 .665 .0397 Uiso ? . H 1
H7 .940 -.051 .754 .0431 Uiso ? . H 1
H8 1.003 -.137 .811 .0404 Uiso ? . H 1
H10 .762 -.169 .359 .0406 Uiso ? . H 1
H11 .710 -.082 .315 .0414 Uiso ? . H 1
O1w .2008(5) .13564(14) .9398(4) .049(2) Uani ? . O 1
H1w .313 .124 .949 .0797 Uiso ? . H 1
H2w .108 .117 .949 .0797 Uiso ? . H 1

loop_
_atom_site_aniso_label
_atom_site_aniso_U_11
_atom_site_aniso_U_22
_atom_site_aniso_U_33
_atom_site_aniso_U_12
_atom_site_aniso_U_13
_atom_site_aniso_U_23
_atom_site_aniso_type_symbol
Ag1 .0484(2) .01870(14) .0485(2) .00319(13) .01022(17) .00135(14) Ag
N1 .0375(20) .0186(15) .0354(20) -.0020(13) .0093(16) .0017(14) N
N2 .0332(20) .0189(15) .0345(19) .0017(13) .0026(16) -.0021(14) N
C1 .039(2) .0227(18) .032(2) -.0028(17) .0048(18) -.0046(16) C
C2 .034(2) .0275(19) .029(2) -.0009(17) .0004(18) .0025(16) C
C3 .0240(19) .0247(17) .0240(19) .0006(15) .0056(15) -.0006(14) C
C4 .035(2) .0190(16) .0213(18) -.0021(15) -.0008(16) -.0009(14) C
C5 .039(2) .0229(18) .027(2) -.0011(17) .0027(17) .0007(15) C
C6 .028(2) .0217(17) .030(2) .0022(15) .0040(17) .0026(15) C
C7 .039(2) .0274(20) .033(2) .0051(18) -.0032(19) -.0080(17) C
C8 .036(2) .0280(19) .028(2) .0053(17) .0014(18) -.0005(16) C
C9 .0230(19) .0236(17) .0231(19) .0009(14) .0027(15) .0005(14) C
C10 .039(2) .0226(18) .031(2) -.0001(17) -.0002(18) -.0051(16) C
C11 .045(3) .0214(18) .028(2) -.0011(18) -.0034(18) .0007(16) C
C12 .0239(19) .0269(18) .028(2) .0050(15) .0017(16) .0022(15) C
O1 .0455(19) .0300(15) .0349(18) .0017(14) -.0097(15) .0064(13) O
O2 .073(3) .0273(17) .055(2) -.0005(17) .005(2) .0027(16) O
O3 .051(2) .0284(15) .0344(18) .0028(14) -.0113(15) .0055(13) O
O4 .061(2) .0326(17) .055(2) .0021(17) .0050(19) .0005(17) O
Re1 .02997(11) .02598(9) .03517(11) -.00170(6) .00827(8) .00150(6) Re
O5 .045(2) .065(2) .050(2) .0009(19) .0075(17) .0243(20) O
O6 .060(2) .0414(19) .053(2) -.0068(17) .0224(19) -.0152(17) O
O7 .036(2) .064(3) .083(3) -.0076(18) .015(2) .009(2) O
O8 .0448(20) .0323(16) .050(2) .0033(15) .0040(16) -.0059(15) O
O1w .053(2) .0323(18) .066(3) -.0060(15) .024(2) -.0067(16) O

loop_
_atom_type_symbol
_atom_type_description
_atom_type_scat_dispersion_real
_atom_type_scat_dispersion_imag
_atom_type_scat_source
C ? .003 .002 'International Tables Vol. IV Table 2.2B'
H ? .000 .000 'International Tables Vol. IV Table 2.2B'
Ag ? -.897 1.102 'International Tables Vol. IV Table 2.2B'
N ? .006 .003 'International Tables Vol. IV Table 2.2B'
O ? .011 .006 'International Tables Vol. IV Table 2.2B'
Re ? -1.018 7.231 'International Tables Vol. IV Table 2.2B'

loop_
_geom_angle_atom_site_label_1
_geom_angle_atom_site_label_2
_geom_angle_atom_site_label_3
_geom_angle
_geom_angle_site_symmetry_1
_geom_angle_site_symmetry_2
_geom_angle_site_symmetry_3
_geom_angle_publ_flag
N1 Ag1 N2 172.98(14) ? ? ? ?
Ag1 N1 C1 120.8(3) ? ? ? ?
Ag1 N1 C5 121.5(3) ? ? ? ?
C1 N1 C5 117.6(3) ? ? ? ?
Ag1 N2 C7 121.7(3) ? ? ? ?
Ag1 N2 C11 119.6(3) ? ? ? ?
C7 N2 C11 118.4(4) ? ? ? ?
N1 C1 C2 121.9(4) ? ? ? ?
C1 C2 C3 120.6(4) ? ? ? ?
C2 C3 C4 117.8(4) ? ? ? ?
C2 C3 C6 118.2(4) ? ? ? ?
C4 C3 C6 124.0(3) ? ? ? ?
C3 C4 C5 119.2(4) ? ? ? ?
N1 C5 C4 122.8(4) ? ? ? ?
C3 C6 O1 119.5(4) ? ? ? ?
C3 C6 O2 118.1(4) ? ? ? ?
O1 C6 O2 122.3(4) ? ? ? ?
N2 C7 C8 122.8(4) ? ? ? ?
C7 C8 C9 118.7(4) ? ? ? ?
C8 C9 C10 118.2(4) ? ? ? ?
C8 C9 C12 118.0(4) ? ? ? ?
C10 C9 C12 123.8(4) ? ? ? ?
C9 C10 C11 119.3(4) ? ? ? ?
N2 C11 C10 122.6(4) ? ? ? ?
C9 C12 O3 119.6(4) ? ? ? ?
C9 C12 O4 118.1(4) ? ? ? ?
O3 C12 O4 122.3(4) ? ? ? ?
C6 O2 H2a 110.2(4) ? ? ? ?
C6 O2 H2a' 120.8(4) ? ? ? ?
H2a O2 H2a' 127.4(4) ? ? ? ?
C12 O4 H4a 117.5(4) ? ? ? ?
C12 O4 H4a' 106.8(4) ? ? ? ?
H4a O4 H4a' 134.8(5) ? ? ? ?
O5 Re1 O6 111.28(20) ? ? ? ?
O5 Re1 O7 108.62(20) ? ? ? ?
O5 Re1 O8 110.52(19) ? ? ? ?
O6 Re1 O7 108.7(2) ? ? ? ?
O6 Re1 O8 110.24(18) ? ? ? ?
O7 Re1 O8 107.32(19) ? ? ? ?

loop_
_geom_bond_atom_site_label_1
_geom_bond_atom_site_label_2
_geom_bond_distance
_geom_bond_site_symmetry_1
_geom_bond_site_symmetry_2
_geom_bond_publ_flag
Ag1 N1 2.111(3) ? ? ?
Ag1 N2 2.117(3) ? ? ?
N1 C1 1.357(6) ? ? ?
N1 C5 1.343(5) ? ? ?
N2 C7 1.335(6) ? ? ?
N2 C11 1.336(6) ? ? ?
C1 C2 1.365(6) ? ? ?
C2 C3 1.381(6) ? ? ?
C3 C4 1.384(6) ? ? ?
C3 C6 1.506(5) ? ? ?
C4 C5 1.381(6) ? ? ?
C6 O1 1.226(5) ? ? ?
C6 O2 1.344(5) ? ? ?
C7 C8 1.393(6) ? ? ?
C8 C9 1.397(6) ? ? ?
C9 C10 1.385(6) ? ? ?
C9 C12 1.499(5) ? ? ?
C10 C11 1.389(6) ? ? ?
C12 O3 1.244(5) ? ? ?
C12 O4 1.328(6) ? ? ?
O2 H2a .860(4) ? ? ?
O2 H2a' .860(4) ? ? ?
O4 H4a .860(4) ? ? ?
O4 H4a' .860(4) ? ? ?
Re1 O5 1.710(4) ? ? ?
Re1 O6 1.723(4) ? ? ?
Re1 O7 1.710(4) ? ? ?
Re1 O8 1.721(3) ? ? ?
